data_2004451
loop_
_publ_author_name
'Waters, J. M.'
'Kitson, T. M.'

_publ_section_title
;
 3,4-Dihydro-3-methyl-6-nitro-2<i>H</i>-1,3-benzoxazin-2-one and
 <i>p</i>-Nitrophenyl Dimethylcarbamate
;
_journal_issue 1
_journal_name_full 'Acta Crystallographica Section C'
_journal_page_first 101
_journal_page_last 104
_journal_paper_doi 10.1107/S0108270195010894
_journal_volume 52
_journal_year 1996
_chemical_formula_sum 'C9 H10 N2 O4'
_chemical_formula_weight 210.19
_chemical_name_systematic
;
p-nitrophenyl dimethylcarbamate
;
_space_group_IT_number 29
_symmetry_cell_setting orthorhombic
_symmetry_space_group_name_Hall 'P 2c -2ac'
_symmetry_space_group_name_H-M 'P c a 21'
_audit_creation_method SHELXL
_cell_angle_alpha 90.000(10)
_cell_angle_beta 90.000(10)
_cell_angle_gamma 90.000(10)
_cell_formula_units_Z 4
_cell_length_a 11.207(2)
_cell_length_b 12.1950(10)
_cell_length_c 7.3631(9)
_cell_measurement_reflns_used 24
_cell_measurement_temperature 293(2)
_cell_measurement_theta_max 16.343
_cell_measurement_theta_min 11.665
_cell_volume 1006.3(2)
_computing_cell_refinement 'CAD-4 Software'
_computing_data_collection 'CAD-4 Software (Enraf-Nonius, 1989)'
_computing_data_reduction 'MolEN (Fair, 1990)'
_computing_molecular_graphics 'ZORTEP (Zsolnai, 1994)'
_computing_publication_material SHELXL93
_computing_structure_refinement 'SHELXL93 (Sheldrick, 1993)'
_computing_structure_solution 'SHELXS86 (Sheldrick, 1985)'
_diffrn_ambient_temperature 293(2)
_diffrn_measurement_device 'Enraf-Nonius CAD-4'
_diffrn_measurement_method \w/2\q
_diffrn_radiation_monochromator graphite
_diffrn_radiation_source 'fine-focus sealed tube'
_diffrn_radiation_type MoK\a
_diffrn_radiation_wavelength 0.71073
_diffrn_reflns_av_R_equivalents 0.0117
_diffrn_reflns_av_sigmaI/netI 0.0229
_diffrn_reflns_limit_h_max 15
_diffrn_reflns_limit_h_min 0
_diffrn_reflns_limit_k_max 17
_diffrn_reflns_limit_k_min -14
_diffrn_reflns_limit_l_max 10
_diffrn_reflns_limit_l_min 0
_diffrn_reflns_number 2529
_diffrn_reflns_theta_max 29.96
_diffrn_reflns_theta_min 1.67
_diffrn_standards_decay_% 0.1
_diffrn_standards_interval_count 100
_diffrn_standards_interval_time 120
_diffrn_standards_number 3
_exptl_absorpt_coefficient_mu 0.111
_exptl_absorpt_correction_type none
_exptl_crystal_colour colourless
_exptl_crystal_density_diffrn 1.387
_exptl_crystal_description 'hexagonal plate'
_exptl_crystal_F_000 440
_exptl_crystal_size_max 0.55
_exptl_crystal_size_mid 0.38
_exptl_crystal_size_min 0.22
_refine_diff_density_max 0.183
_refine_diff_density_min -0.192
_refine_ls_abs_structure_details 'Flack (1983)'
_refine_ls_abs_structure_Flack -2.(2)
_refine_ls_extinction_coef 0.023(6)
_refine_ls_extinction_method 'SHELXL93 (Sheldrick, 1993)'
_refine_ls_goodness_of_fit_all 1.106
_refine_ls_goodness_of_fit_obs 1.240
_refine_ls_hydrogen_treatment 'H atoms riding'
_refine_ls_matrix_type full
_refine_ls_number_parameters 137
_refine_ls_number_reflns 1567
_refine_ls_number_restraints 1
_refine_ls_restrained_S_all 1.106
_refine_ls_restrained_S_obs 1.239
_refine_ls_R_factor_all 0.0865
_refine_ls_R_factor_obs 0.0465
_refine_ls_shift/esd_max -0.008
_refine_ls_shift/esd_mean 0.001
_refine_ls_structure_factor_coef Fsqd
_refine_ls_weighting_scheme
;
calc w = 1/[\s^2^(F~o~^2^) + (0.1000P)^2^]
where P = (F~o~^2^ + 2F~c~^2^)/3
;
_refine_ls_wR_factor_all 0.1650
_refine_ls_wR_factor_obs 0.1433
_reflns_number_observed 990
_reflns_number_total 1567
_reflns_observed_criterion >2sigma(I)
_cod_data_source_file ta1035.cif
_cod_data_source_block 2
_cod_database_code 2004451

loop_
_symmetry_equiv_pos_as_xyz
'x, y, z'
'-x, -y, z+1/2'
'-x+1/2, y, z+1/2'
'x+1/2, -y, z'

loop_
_atom_site_aniso_label
_atom_site_aniso_U_11
_atom_site_aniso_U_22
_atom_site_aniso_U_33
_atom_site_aniso_U_12
_atom_site_aniso_U_13
_atom_site_aniso_U_23
O1 0.0502(9) 0.0496(9) 0.090(2) -0.0065(8) -0.0045(11) -0.0042(11)
O2 0.0686(12) 0.0598(10) 0.0782(15) -0.0095(12) -0.0167(12) -0.0063(12)
O3 0.099(2) 0.0732(15) 0.158(4) -0.0210(15) -0.003(2) 0.035(2)
O4 0.106(2) 0.0554(12) 0.171(4) 0.0142(15) -0.015(2) -0.003(2)
N1 0.0710(15) 0.0498(13) 0.070(2) -0.0097(11) -0.0102(14) -0.0007(12)
N2 0.082(2) 0.0514(12) 0.093(2) -0.0033(13) -0.022(2) 0.006(2)
C1 0.0472(12) 0.0493(12) 0.0514(14) -0.0050(11) -0.0033(12) -0.0085(13)
C2 0.0460(12) 0.0539(13) 0.060(2) 0.0008(10) 0.0035(12) -0.0111(13)
C3 0.0504(14) 0.0584(14) 0.056(2) -0.0073(11) 0.0040(12) -0.0058(13)
C4 0.0603(15) 0.0470(13) 0.062(2) -0.0024(12) -0.0090(13) -0.0021(13)
C5 0.0501(14) 0.0607(15) 0.076(2) 0.0061(12) -0.0023(14) -0.012(2)
C6 0.0449(12) 0.0632(15) 0.061(2) 0.0007(12) 0.0037(12) -0.0029(14)
C7 0.058(2) 0.0540(14) 0.0540(14) -0.0087(12) -0.0001(14) -0.0033(14)
C8 0.080(2) 0.061(2) 0.103(3) -0.021(2) -0.021(2) -0.007(2)
C9 0.098(2) 0.066(2) 0.090(3) 0.000(2) -0.017(2) 0.009(2)

loop_
_atom_site_label
_atom_site_occupancy
_atom_site_fract_x
_atom_site_fract_y
_atom_site_fract_z
_atom_site_U_iso_or_equiv
_atom_site_thermal_displace_type
_atom_site_calc_flag
_atom_site_refinement_flags
_atom_site_type_symbol
O1 1 0.0693(2) 0.34979(14) 0.3098(3) 0.0631(6) Uani d . O
O2 1 0.2431(3) 0.3098(2) 0.4537(4) 0.0689(6) Uani d . O
O3 1 0.2260(3) 0.8285(2) 0.1249(6) 0.1099(13) Uani d . O
O4 1 0.0548(3) 0.8586(2) 0.2501(7) 0.1106(12) Uani d . O
N1 1 0.1191(2) 0.1755(2) 0.3557(4) 0.0636(7) Uani d . N
N2 1 0.1359(3) 0.7973(2) 0.2030(5) 0.0753(8) Uani d . N
C1 1 0.0953(2) 0.4610(2) 0.2955(4) 0.0493(6) Uani d . C
C2 1 0.2009(2) 0.4990(2) 0.2218(4) 0.0531(6) Uani d . C
H2 1 0.2618(2) 0.4505(2) 0.1914(4) 0.080 Uiso calc R H
C3 1 0.2141(2) 0.6101(2) 0.1942(4) 0.0548(7) Uani d . C
H3 1 0.2844(2) 0.6376(2) 0.1449(4) 0.080 Uiso calc R H
C4 1 0.1227(2) 0.6799(2) 0.2399(4) 0.0565(7) Uani d . C
C5 1 0.0183(2) 0.6428(2) 0.3166(5) 0.0622(8) Uani d . C
H5 1 -0.0422(2) 0.6916(2) 0.3478(5) 0.080 Uiso calc R H
C6 1 0.0054(2) 0.5316(2) 0.3461(4) 0.0565(7) Uani d . C
H6 1 -0.0637(2) 0.5046(2) 0.3999(4) 0.080 Uiso calc R H
C7 1 0.1531(2) 0.2788(2) 0.3783(4) 0.0555(7) Uani d . C
C8 1 0.0117(3) 0.1424(3) 0.2588(7) 0.0814(11) Uani d . C
H8A 1 0.0054(3) 0.0639(3) 0.2597(7) 0.080 Uiso calc R H
H8B 1 0.0158(3) 0.1679(3) 0.1356(7) 0.080 Uiso calc R H
H8C 1 -0.0570(3) 0.1736(3) 0.3172(7) 0.080 Uiso calc R H
C9 1 0.1906(4) 0.0890(3) 0.4371(7) 0.0845(11) Uani d . C
H9A 1 0.1556(4) 0.0191(3) 0.4097(7) 0.080 Uiso calc R H
H9B 1 0.1932(4) 0.0990(3) 0.5663(7) 0.080 Uiso calc R H
H9C 1 0.2701(4) 0.0918(3) 0.3889(7) 0.080 Uiso calc R H

loop_
_atom_type_symbol
_atom_type_description
_atom_type_scat_dispersion_real
_atom_type_scat_dispersion_imag
_atom_type_scat_source
C C 0.0033 0.0016 'International Tables Vol C Tables 4.2.6.8 and 6.1.1.4'
H H 0.0000 0.0000 'International Tables Vol C Tables 4.2.6.8 and 6.1.1.4'
N N 0.0061 0.0033 'International Tables Vol C Tables 4.2.6.8 and 6.1.1.4'
O O 0.0106 0.0060 'International Tables Vol C Tables 4.2.6.8 and 6.1.1.4'

loop_
_geom_angle_atom_site_label_1
_geom_angle_atom_site_label_2
_geom_angle_atom_site_label_3
_geom_angle
_geom_angle_publ_flag
C7 O1 C1 119.9(2) yes
C7 N1 C9 118.6(3) yes
C7 N1 C8 124.2(3) yes
C9 N1 C8 117.2(3) yes
O3 N2 O4 123.7(3) yes
O3 N2 C4 118.4(3) yes
O4 N2 C4 118.0(3) yes
C6 C1 C2 121.6(3) yes
C6 C1 O1 115.9(2) yes
C2 C1 O1 122.4(2) yes
C3 C2 C1 118.6(2) yes
C4 C3 C2 119.5(2) yes
C3 C4 C5 122.1(2) yes
C3 C4 N2 119.0(3) yes
C5 C4 N2 118.9(3) yes
C4 C5 C6 118.4(3) yes
C1 C6 C5 119.7(3) yes
O2 C7 N1 126.3(3) yes
O2 C7 O1 122.8(2) yes
N1 C7 O1 110.8(2) yes

loop_
_geom_bond_atom_site_label_1
_geom_bond_atom_site_label_2
_geom_bond_distance
_geom_bond_publ_flag
O1 C7 1.374(3) yes
O1 C1 1.391(3) yes
O2 C7 1.211(4) yes
O3 N2 1.223(5) yes
O4 N2 1.227(4) yes
N1 C7 1.327(4) yes
N1 C9 1.454(5) yes
N1 C8 1.457(4) yes
N2 C4 1.465(4) yes
C1 C6 1.377(4) yes
C1 C2 1.382(4) yes
C2 C3 1.378(4) yes
C3 C4 1.374(4) yes
C4 C5 1.375(4) yes
C5 C6 1.381(4) yes

loop_
_cod_related_entry_id
_cod_related_entry_database
_cod_related_entry_code
1 ChemSpider 73681
